data_1534547
loop_
_publ_author_name
'Scatturin, V.'
'Bellon, P.L.'
'Frasson, E.'

_publ_section_title
;
 Struttura cristallina del bromuro di fosfonio P H4 Br
;
_journal_name_full
;
Atti dell'Istituto Veneto di Scienze, Lettere ed Arti, Classe de Scienze, 
Matematiche e Naturali
;
_journal_page_first 67
_journal_page_last 73
_journal_volume 114
_journal_year 1956
_chemical_formula_sum P
_chemical_name_systematic 'P H4 Br'
_space_group_IT_number 129
_symmetry_space_group_name_Hall '-P 4a 2a'
_symmetry_space_group_name_H-M 'P 4/n m m :2'
_cell_angle_alpha 90
_cell_angle_beta 90
_cell_angle_gamma 90
_cell_formula_units_Z 2
_cell_length_a 6.0428
_cell_length_b 6.0428
_cell_length_c 4.378
_cell_volume 159.865
_citation_journal_id_ASTM AIVLAQ
_cod_data_source_file Scatturin_AIVLAQ_1956_303.cif
_cod_data_source_block P1
_cod_original_cell_volume 159.8645
_cod_original_formula_sum P1
_cod_database_code 1534547

loop_
_symmetry_equiv_pos_as_xyz
x,y,z
-y+1/2,x,z
-x+1/2,-y+1/2,z
y,-x+1/2,z
x+1/2,-y,-z
y+1/2,x+1/2,-z
-x,y+1/2,-z
-y,-x,-z
-x,-y,-z
y-1/2,-x,-z
x-1/2,y-1/2,-z
-y,x-1/2,-z
-x-1/2,y,z
-y-1/2,-x-1/2,z
x,-y-1/2,z
y,x,z

loop_
_atom_site_label
_atom_site_type_symbol
_atom_site_fract_x
_atom_site_fract_y
_atom_site_fract_z
_atom_site_occupancy
_atom_site_U_iso_or_equiv
P1 P-3 0.75 0.25 0 1 0.0
